data_1575894
loop_
_publ_author_name
'Zong, Yan'
'Zou, Xiaomei'
'Zhang, Shaoke'
'Chen, Gen-Qiang'
'Zhang, Xumu'

_publ_section_title
;
 Gram-scale synthesis of (+)-elacestrant streamlined by iridium-catalyzed
 dynamic kinetic asymmetric hydrogenation of &#x3b1;-substituted
 tetralones.
;
_journal_issue 43
_journal_name_full 'Chemical science'
_journal_page_first 20376
_journal_page_last 20381
_journal_paper_doi 10.1039/d5sc05497d
_journal_volume 16
_journal_year 2025
_chemical_absolute_configuration ad
_chemical_formula_moiety 'C19 H17 N O'
_chemical_formula_sum 'C19 H17 N O'
_chemical_formula_weight 275.33
_space_group_crystal_system orthorhombic
_space_group_IT_number 19
_space_group_name_Hall 'P 2ac 2ab'
_space_group_name_H-M_alt 'P 21 21 21'
_atom_sites_solution_hydrogens geom
_atom_sites_solution_primary dual
_audit_creation_date 2025-06-16
_audit_creation_method
;
Olex2 1.5
(compiled 2025.05.31 svn.r86d253d1 for OlexSys, GUI svn.r7254)
;
_audit_update_record
;
2025-06-30 deposited with the CCDC.	2025-09-16 downloaded from the CCDC.
;
_cell_angle_alpha 90
_cell_angle_beta 90
_cell_angle_gamma 90
_cell_formula_units_Z 4
_cell_length_a 8.2953(7)
_cell_length_b 12.2541(10)
_cell_length_c 14.4762(12)
_cell_measurement_reflns_used 9953
_cell_measurement_temperature 100.0(2)
_cell_measurement_theta_max 56.92
_cell_measurement_theta_min 4.11
_cell_volume 1471.5(2)
_computing_cell_refinement 'SAINT V8.40B (?, 2016)'
_computing_data_collection 'Apex3 (Bruker 2018)'
_computing_data_reduction 'SAINT V8.40B (?, 2016)'
_computing_molecular_graphics 'Olex2 1.5 (Dolomanov et al., 2009)'
_computing_publication_material 'Olex2 1.5 (Dolomanov et al., 2009)'
_computing_structure_refinement 'XL  (Sheldrick, 2008)'
_computing_structure_solution 'ShelXT 2014'
_diffrn_ambient_temperature 100.0(2)
_diffrn_detector 'Bruker PHOTON III area detector'
_diffrn_detector_area_resol_mean 7.9
_diffrn_detector_type 'CMOS area detector'
_diffrn_measured_fraction_theta_full 0.997
_diffrn_measured_fraction_theta_max 0.997
_diffrn_measurement_device 'three-circle diffractometer'
_diffrn_measurement_device_type 'Bruker D8 VENTURE'
_diffrn_measurement_method '\w and \f scans'
_diffrn_radiation_monochromator 'mirror optics'
_diffrn_radiation_probe x-ray
_diffrn_radiation_type GaK\a
_diffrn_radiation_wavelength 1.34138
_diffrn_reflns_av_R_equivalents 0.0593
_diffrn_reflns_av_unetI/netI 0.0223
_diffrn_reflns_Laue_measured_fraction_full 0.997
_diffrn_reflns_Laue_measured_fraction_max 0.997
_diffrn_reflns_limit_h_max 10
_diffrn_reflns_limit_h_min -10
_diffrn_reflns_limit_k_max 15
_diffrn_reflns_limit_k_min -15
_diffrn_reflns_limit_l_max 18
_diffrn_reflns_limit_l_min -18
_diffrn_reflns_number 55679
_diffrn_reflns_point_group_measured_fraction_full 0.998
_diffrn_reflns_point_group_measured_fraction_max 0.998
_diffrn_reflns_theta_full 53.594
_diffrn_reflns_theta_max 56.947
_diffrn_reflns_theta_min 4.112
_diffrn_source 'microfocus Metaljet'
_diffrn_source_current 2.0
_diffrn_source_power 0.1397
_diffrn_source_type 'Incoatec Metaljet'
_diffrn_source_voltage 69.85
_diffrn_standards_number 0
_exptl_absorpt_coefficient_mu 0.396
_exptl_absorpt_correction_T_max 0.7512
_exptl_absorpt_correction_T_min 0.6950
_exptl_absorpt_correction_type multi-scan
_exptl_absorpt_process_details
;
SADABS-2016/2 (Bruker,2016/2) was used for absorption correction.
wR2(int) was 0.1339 before and 0.0713 after correction.
The Ratio of minimum to maximum transmission is 0.9252.
The \l/2 correction factor is Not present.
;
_exptl_crystal_colour colourless
_exptl_crystal_colour_primary colourless
_exptl_crystal_density_diffrn 1.243
_exptl_crystal_description block
_exptl_crystal_F_000 584
_exptl_crystal_size_max 0.21
_exptl_crystal_size_mid 0.18
_exptl_crystal_size_min 0.15
_refine_diff_density_max 0.175
_refine_diff_density_min -0.129
_refine_diff_density_rms 0.032
_refine_ls_abs_structure_details
;
 Flack x determined using 1211 quotients [(I+)-(I-)]/[(I+)+(I-)]
 (Parsons, Flack and Wagner, Acta Cryst. B69 (2013) 249-259).
;
_refine_ls_abs_structure_Flack -0.02(8)
_refine_ls_extinction_coef 0.0156(19)
_refine_ls_extinction_expression Fc^*^=kFc[1+0.001xFc^2^\l^3^/sin(2\q)]^-1/4^
_refine_ls_extinction_method 'SHELXL-2018/3 (Sheldrick 2018)'
_refine_ls_goodness_of_fit_ref 1.044
_refine_ls_hydrogen_treatment constr
_refine_ls_matrix_type full
_refine_ls_number_parameters 192
_refine_ls_number_reflns 3011
_refine_ls_number_restraints 0
_refine_ls_restrained_S_all 1.044
_refine_ls_R_factor_all 0.0294
_refine_ls_R_factor_gt 0.0282
_refine_ls_shift/su_max 0.000
_refine_ls_shift/su_mean 0.000
_refine_ls_structure_factor_coef Fsqd
_refine_ls_weighting_details 'w=1/[\s^2^(Fo^2^)+(0.0364P)^2^+0.2314P] where P=(Fo^2^+2Fc^2^)/3'
_refine_ls_weighting_scheme calc
_refine_ls_wR_factor_gt 0.0698
_refine_ls_wR_factor_ref 0.0707
_reflns_Friedel_coverage 0.731
_reflns_Friedel_fraction_full 0.999
_reflns_Friedel_fraction_max 0.998
_reflns_number_gt 2916
_reflns_number_total 3011
_reflns_threshold_expression 'I > 2\s(I)'
_cod_data_source_file d5sc05497d2.cif
_cod_data_source_block cxy6012_0m
_cod_depositor_comments 'Adding full bibliography for 1575893--1575894.cif.'
_cod_database_code 1575894
_shelx_shelxl_version_number 2018/3
_shelx_space_group_comment
;
The symmetry employed for this shelxl refinement is uniquely defined
by the following loop, which should always be used as a source of
symmetry information in preference to the above space-group names.
They are only intended as comments.
;
_shelx_estimated_absorpt_t_max 0.943
_shelx_estimated_absorpt_t_min 0.921
_olex2_refinement_description
;
1. Fixed Uiso
 At 1.2 times of:
  All C(H) groups, All C(H,H) groups
 At 1.5 times of:
  All O(H) groups
2.a Ternary CH refined with riding coordinates:
 C6(H6), C7(H7)
2.b Secondary CH2 refined with riding coordinates:
 C16(H16A,H16B), C17(H17A,H17B)
2.c Aromatic/amide H refined with riding coordinates:
 C1(H1A), C3(H3), C4(H4), C9(H9), C10(H10), C11(H11), C12(H12), C13(H13),
 C15(H15), C19(H19)
2.d Idealised tetrahedral OH refined as rotating group:
 O1(H1)
;
_olex2_submission_special_instructions 'No special instructions were received'

loop_
_space_group_symop_operation_xyz
'x, y, z'
'x+1/2, -y+1/2, -z'
'-x, y+1/2, -z+1/2'
'-x+1/2, -y, z+1/2'

loop_
_atom_site_label
_atom_site_type_symbol
_atom_site_fract_x
_atom_site_fract_y
_atom_site_fract_z
_atom_site_U_iso_or_equiv
_atom_site_adp_type
_atom_site_occupancy
_atom_site_site_symmetry_order
_atom_site_calc_flag
_atom_site_refinement_flags_posn
_atom_site_refinement_flags_adp
_atom_site_refinement_flags_occupancy
_atom_site_disorder_assembly
_atom_site_disorder_group
O1 O 0.27769(12) 0.36845(9) 0.26675(8) 0.0271(3) Uani 1 1 d . . . . .
H1 H 0.236683 0.319152 0.299510 0.041 Uiso 1 1 calc R U . . .
N1 N 0.62501(15) 0.29953(11) 0.64314(9) 0.0272(3) Uani 1 1 d . . . . .
C1 C 0.55654(19) 0.36496(14) 0.70382(11) 0.0299(4) Uani 1 1 d . . . . .
H1A H 0.563582 0.345904 0.767298 0.036 Uiso 1 1 calc R U . . .
C2 C 0.61268(17) 0.32621(12) 0.55154(11) 0.0238(3) Uani 1 1 d . . . . .
C3 C 0.6833(2) 0.25638(13) 0.48530(12) 0.0279(4) Uani 1 1 d . . . . .
H3 H 0.739855 0.192986 0.504732 0.034 Uiso 1 1 calc R U . . .
C4 C 0.67049(19) 0.27988(13) 0.39328(12) 0.0272(3) Uani 1 1 d . . . . .
H4 H 0.718256 0.231924 0.349575 0.033 Uiso 1 1 calc R U . . .
C5 C 0.58746(17) 0.37430(11) 0.36110(11) 0.0235(3) Uani 1 1 d . . . . .
C6 C 0.56767(18) 0.39055(12) 0.25824(10) 0.0234(3) Uani 1 1 d . . . . .
H6 H 0.664970 0.359256 0.227238 0.028 Uiso 1 1 calc R U . . .
C7 C 0.41920(18) 0.32768(12) 0.22280(10) 0.0233(3) Uani 1 1 d . . . . .
H7 H 0.431828 0.248514 0.237937 0.028 Uiso 1 1 calc R U . . .
C8 C 0.40000(17) 0.34056(12) 0.11897(10) 0.0236(3) Uani 1 1 d . . . . .
C9 C 0.3133(2) 0.26214(13) 0.06978(12) 0.0289(4) Uani 1 1 d . . . . .
H9 H 0.273666 0.199485 0.101057 0.035 Uiso 1 1 calc R U . . .
C10 C 0.2840(2) 0.27414(15) -0.02399(12) 0.0334(4) Uani 1 1 d . . . . .
H10 H 0.224864 0.220137 -0.056705 0.040 Uiso 1 1 calc R U . . .
C11 C 0.3418(2) 0.36588(16) -0.06964(11) 0.0339(4) Uani 1 1 d . . . . .
H11 H 0.320893 0.375451 -0.133651 0.041 Uiso 1 1 calc R U . . .
C12 C 0.4736(2) 0.46135(14) 0.68045(12) 0.0313(4) Uani 1 1 d . . . . .
H12 H 0.426520 0.505663 0.727038 0.038 Uiso 1 1 calc R U . . .
C13 C 0.46223(19) 0.48990(13) 0.58935(11) 0.0276(3) Uani 1 1 d . . . . .
H13 H 0.408059 0.555028 0.571925 0.033 Uiso 1 1 calc R U . . .
C14 C 0.53169(18) 0.42178(11) 0.52130(11) 0.0235(3) Uani 1 1 d . . . . .
C15 C 0.52135(18) 0.44363(12) 0.42535(11) 0.0240(3) Uani 1 1 d . . . . .
H15 H 0.467469 0.507671 0.405000 0.029 Uiso 1 1 calc R U . . .
C16 C 0.55123(19) 0.50915(12) 0.22703(11) 0.0265(3) Uani 1 1 d . . . . .
H16A H 0.637029 0.553908 0.255735 0.032 Uiso 1 1 calc R U . . .
H16B H 0.445590 0.538505 0.246901 0.032 Uiso 1 1 calc R U . . .
C17 C 0.5650(2) 0.51497(12) 0.12188(11) 0.0287(3) Uani 1 1 d . . . . .
H17A H 0.533512 0.588977 0.101205 0.034 Uiso 1 1 calc R U . . .
H17B H 0.678918 0.503356 0.104053 0.034 Uiso 1 1 calc R U . . .
C18 C 0.46115(18) 0.43188(12) 0.07266(11) 0.0252(3) Uani 1 1 d . . . . .
C19 C 0.4299(2) 0.44321(14) -0.02178(12) 0.0313(4) Uani 1 1 d . . . . .
H19 H 0.470010 0.505279 -0.053693 0.038 Uiso 1 1 calc R U . . .

loop_
_atom_site_aniso_label
_atom_site_aniso_U_11
_atom_site_aniso_U_22
_atom_site_aniso_U_33
_atom_site_aniso_U_23
_atom_site_aniso_U_13
_atom_site_aniso_U_12
O1 0.0224(5) 0.0256(5) 0.0334(6) 0.0062(5) 0.0057(4) 0.0005(4)
N1 0.0220(6) 0.0275(6) 0.0320(7) 0.0031(6) -0.0039(5) -0.0001(5)
C1 0.0242(8) 0.0354(9) 0.0299(8) 0.0027(7) -0.0018(6) 0.0002(7)
C2 0.0185(7) 0.0225(7) 0.0304(7) 0.0012(6) -0.0034(6) -0.0013(6)
C3 0.0242(8) 0.0216(7) 0.0381(9) 0.0004(7) -0.0038(7) 0.0048(6)
C4 0.0245(8) 0.0235(7) 0.0337(8) -0.0049(6) -0.0003(6) 0.0039(6)
C5 0.0198(7) 0.0202(6) 0.0304(7) -0.0002(6) -0.0018(6) -0.0012(6)
C6 0.0212(7) 0.0215(7) 0.0273(8) -0.0017(6) 0.0020(6) 0.0002(6)
C7 0.0221(7) 0.0186(7) 0.0291(7) 0.0017(6) 0.0012(6) -0.0002(6)
C8 0.0191(7) 0.0229(7) 0.0290(8) -0.0003(6) 0.0013(6) 0.0021(6)
C9 0.0253(8) 0.0270(8) 0.0346(9) -0.0014(7) 0.0012(6) -0.0020(6)
C10 0.0271(8) 0.0401(9) 0.0330(9) -0.0086(7) -0.0007(7) -0.0013(7)
C11 0.0292(9) 0.0473(10) 0.0251(8) -0.0024(7) 0.0026(6) 0.0044(8)
C12 0.0268(8) 0.0350(9) 0.0319(8) -0.0040(7) 0.0005(7) 0.0036(7)
C13 0.0249(8) 0.0260(7) 0.0321(8) -0.0013(6) -0.0019(6) 0.0038(6)
C14 0.0184(7) 0.0219(7) 0.0302(8) -0.0013(6) -0.0023(6) -0.0013(6)
C15 0.0213(7) 0.0194(7) 0.0312(8) -0.0002(6) -0.0031(6) 0.0012(6)
C16 0.0273(8) 0.0204(7) 0.0318(8) -0.0001(6) 0.0023(6) -0.0045(6)
C17 0.0284(8) 0.0238(7) 0.0337(8) 0.0030(6) 0.0045(7) -0.0029(6)
C18 0.0203(7) 0.0249(7) 0.0303(8) 0.0000(6) 0.0030(6) 0.0024(6)
C19 0.0285(9) 0.0352(8) 0.0301(8) 0.0040(7) 0.0063(7) 0.0014(7)

loop_
_atom_type_symbol
_atom_type_description
_atom_type_scat_dispersion_real
_atom_type_scat_dispersion_imag
_atom_type_scat_source
C C 0.0137 0.0067 'International Tables Vol C Tables 4.2.6.8 and 6.1.1.4'
H H 0.0000 0.0000 'International Tables Vol C Tables 4.2.6.8 and 6.1.1.4'
N N 0.0241 0.0134 'International Tables Vol C Tables 4.2.6.8 and 6.1.1.4'
O O 0.0389 0.0241 'International Tables Vol C Tables 4.2.6.8 and 6.1.1.4'

loop_
_geom_angle_atom_site_label_1
_geom_angle_atom_site_label_2
_geom_angle_atom_site_label_3
_geom_angle
_geom_angle_site_symmetry_1
_geom_angle_site_symmetry_3
_geom_angle_publ_flag
C7 O1 H1 109.5 . . ?
C1 N1 C2 117.90(13) . . ?
N1 C1 H1A 117.9 . . ?
N1 C1 C12 124.11(15) . . ?
C12 C1 H1A 117.9 . . ?
N1 C2 C3 118.80(14) . . ?
N1 C2 C14 122.07(14) . . ?
C3 C2 C14 119.13(14) . . ?
C2 C3 H3 119.9 . . ?
C4 C3 C2 120.11(14) . . ?
C4 C3 H3 119.9 . . ?
C3 C4 H4 119.1 . . ?
C3 C4 C5 121.82(15) . . ?
C5 C4 H4 119.1 . . ?
C4 C5 C6 118.79(13) . . ?
C15 C5 C4 118.27(14) . . ?
C15 C5 C6 122.84(13) . . ?
C5 C6 H6 107.7 . . ?
C5 C6 C7 110.43(12) . . ?
C5 C6 C16 115.24(12) . . ?
C7 C6 H6 107.7 . . ?
C16 C6 H6 107.7 . . ?
C16 C6 C7 107.81(12) . . ?
O1 C7 C6 109.53(12) . . ?
O1 C7 H7 109.2 . . ?
O1 C7 C8 108.58(12) . . ?
C6 C7 H7 109.2 . . ?
C8 C7 C6 111.18(12) . . ?
C8 C7 H7 109.2 . . ?
C9 C8 C7 119.16(13) . . ?
C9 C8 C18 119.53(14) . . ?
C18 C8 C7 121.25(13) . . ?
C8 C9 H9 119.4 . . ?
C10 C9 C8 121.12(16) . . ?
C10 C9 H9 119.4 . . ?
C9 C10 H10 120.3 . . ?
C9 C10 C11 119.39(16) . . ?
C11 C10 H10 120.3 . . ?
C10 C11 H11 120.0 . . ?
C19 C11 C10 119.91(15) . . ?
C19 C11 H11 120.0 . . ?
C1 C12 H12 120.7 . . ?
C13 C12 C1 118.69(15) . . ?
C13 C12 H12 120.7 . . ?
C12 C13 H13 120.2 . . ?
C12 C13 C14 119.51(15) . . ?
C14 C13 H13 120.2 . . ?
C13 C14 C2 117.72(14) . . ?
C13 C14 C15 123.14(14) . . ?
C15 C14 C2 119.14(14) . . ?
C5 C15 C14 121.51(14) . . ?
C5 C15 H15 119.2 . . ?
C14 C15 H15 119.2 . . ?
C6 C16 H16A 109.8 . . ?
C6 C16 H16B 109.8 . . ?
C6 C16 C17 109.41(13) . . ?
H16A C16 H16B 108.2 . . ?
C17 C16 H16A 109.8 . . ?
C17 C16 H16B 109.8 . . ?
C16 C17 H17A 108.9 . . ?
C16 C17 H17B 108.9 . . ?
H17A C17 H17B 107.7 . . ?
C18 C17 C16 113.29(13) . . ?
C18 C17 H17A 108.9 . . ?
C18 C17 H17B 108.9 . . ?
C8 C18 C17 121.28(14) . . ?
C19 C18 C8 118.72(15) . . ?
C19 C18 C17 119.96(14) . . ?
C11 C19 C18 121.31(16) . . ?
C11 C19 H19 119.3 . . ?
C18 C19 H19 119.3 . . ?

loop_
_geom_bond_atom_site_label_1
_geom_bond_atom_site_label_2
_geom_bond_distance
_geom_bond_site_symmetry_2
_geom_bond_publ_flag
O1 H1 0.8400 . ?
O1 C7 1.4256(18) . ?
N1 C1 1.318(2) . ?
N1 C2 1.369(2) . ?
C1 H1A 0.9500 . ?
C1 C12 1.408(2) . ?
C2 C3 1.412(2) . ?
C2 C14 1.419(2) . ?
C3 H3 0.9500 . ?
C3 C4 1.367(2) . ?
C4 H4 0.9500 . ?
C4 C5 1.425(2) . ?
C5 C6 1.511(2) . ?
C5 C15 1.374(2) . ?
C6 H6 1.0000 . ?
C6 C7 1.541(2) . ?
C6 C16 1.528(2) . ?
C7 H7 1.0000 . ?
C7 C8 1.520(2) . ?
C8 C9 1.396(2) . ?
C8 C18 1.400(2) . ?
C9 H9 0.9500 . ?
C9 C10 1.387(2) . ?
C10 H10 0.9500 . ?
C10 C11 1.390(3) . ?
C11 H11 0.9500 . ?
C11 C19 1.383(3) . ?
C12 H12 0.9500 . ?
C12 C13 1.368(2) . ?
C13 H13 0.9500 . ?
C13 C14 1.414(2) . ?
C14 C15 1.417(2) . ?
C15 H15 0.9500 . ?
C16 H16A 0.9900 . ?
C16 H16B 0.9900 . ?
C16 C17 1.528(2) . ?
C17 H17A 0.9900 . ?
C17 H17B 0.9900 . ?
C17 C18 1.512(2) . ?
C18 C19 1.398(2) . ?
C19 H19 0.9500 . ?

loop_
_geom_torsion_atom_site_label_1
_geom_torsion_atom_site_label_2
_geom_torsion_atom_site_label_3
_geom_torsion_atom_site_label_4
_geom_torsion
_geom_torsion_site_symmetry_1
_geom_torsion_site_symmetry_2
_geom_torsion_site_symmetry_3
_geom_torsion_site_symmetry_4
_geom_torsion_publ_flag
O1 C7 C8 C9 -82.32(16) . . . . ?
O1 C7 C8 C18 94.72(15) . . . . ?
N1 C1 C12 C13 0.1(3) . . . . ?
N1 C2 C3 C4 178.83(14) . . . . ?
N1 C2 C14 C13 -0.2(2) . . . . ?
N1 C2 C14 C15 -179.07(14) . . . . ?
C1 N1 C2 C3 -179.15(15) . . . . ?
C1 N1 C2 C14 1.0(2) . . . . ?
C1 C12 C13 C14 0.8(2) . . . . ?
C2 N1 C1 C12 -1.0(2) . . . . ?
C2 C3 C4 C5 0.3(2) . . . . ?
C2 C14 C15 C5 0.2(2) . . . . ?
C3 C2 C14 C13 179.97(14) . . . . ?
C3 C2 C14 C15 1.1(2) . . . . ?
C3 C4 C5 C6 -175.55(15) . . . . ?
C3 C4 C5 C15 1.0(2) . . . . ?
C4 C5 C6 C7 84.49(16) . . . . ?
C4 C5 C6 C16 -153.08(14) . . . . ?
C4 C5 C15 C14 -1.2(2) . . . . ?
C5 C6 C7 O1 61.55(15) . . . . ?
C5 C6 C7 C8 -178.45(12) . . . . ?
C5 C6 C16 C17 169.13(12) . . . . ?
C6 C5 C15 C14 175.18(13) . . . . ?
C6 C7 C8 C9 157.12(13) . . . . ?
C6 C7 C8 C18 -25.85(19) . . . . ?
C6 C16 C17 C18 47.82(18) . . . . ?
C7 C6 C16 C17 -67.04(16) . . . . ?
C7 C8 C9 C10 175.85(14) . . . . ?
C7 C8 C18 C17 7.1(2) . . . . ?
C7 C8 C18 C19 -175.48(14) . . . . ?
C8 C9 C10 C11 -0.1(2) . . . . ?
C8 C18 C19 C11 -0.6(2) . . . . ?
C9 C8 C18 C17 -175.92(14) . . . . ?
C9 C8 C18 C19 1.5(2) . . . . ?
C9 C10 C11 C19 1.0(3) . . . . ?
C10 C11 C19 C18 -0.7(3) . . . . ?
C12 C13 C14 C2 -0.7(2) . . . . ?
C12 C13 C14 C15 178.10(15) . . . . ?
C13 C14 C15 C5 -178.60(15) . . . . ?
C14 C2 C3 C4 -1.3(2) . . . . ?
C15 C5 C6 C7 -91.92(17) . . . . ?
C15 C5 C6 C16 30.5(2) . . . . ?
C16 C6 C7 O1 -65.15(15) . . . . ?
C16 C6 C7 C8 54.85(16) . . . . ?
C16 C17 C18 C8 -18.0(2) . . . . ?
C16 C17 C18 C19 164.60(14) . . . . ?
C17 C18 C19 C11 176.89(15) . . . . ?
C18 C8 C9 C10 -1.2(2) . . . . ?
